data_4514911
loop_
_publ_author_name
'Barve, Indrajeet J.'
'Chang, Wong-Jin'
'Lin, Yen-Tzu'
'Thikekar, Tushar Ulhas'
'Sun, Chung-Ming'

_publ_section_title
;
 Base Controlled Three-Component Regioselective Synthesis of 2-Imino
 Thiazolines and 2-Thioxoimidazolin-4-ones.
;
_journal_issue 4
_journal_name_full 'ACS combinatorial science'
_journal_page_first 269
_journal_page_last 275
_journal_paper_doi 10.1021/acscombsci.8b00152
_journal_volume 21
_journal_year 2019
_chemical_formula_sum 'C21 H22 N2 O2 S'
_chemical_formula_weight 366.46
_space_group_crystal_system orthorhombic
_space_group_IT_number 61
_space_group_name_Hall '-P 2ac 2ab'
_space_group_name_H-M_alt 'P b c a'
_symmetry_space_group_name_Hall '-P 2ac 2ab'
_symmetry_space_group_name_H-M 'P b c a'
_atom_sites_solution_hydrogens geom
_audit_creation_method SHELXL-2013
_cell_angle_alpha 90
_cell_angle_beta 90
_cell_angle_gamma 90
_cell_formula_units_Z 8
_cell_length_a 12.6875(16)
_cell_length_b 11.3244(14)
_cell_length_c 26.090(3)
_cell_measurement_reflns_used 5913
_cell_measurement_temperature 100(2)
_cell_measurement_theta_max 26.3243
_cell_measurement_theta_min 2.5340
_cell_volume 3748.6(8)
_computing_cell_refinement 'SAINT V8.34A (Bruker AXS Inc., 2013)'
_computing_data_collection 'APEX2 (Bruker AXS, 2010)'
_computing_data_reduction 'SAINT V8.34A (Bruker AXS Inc., 2013)'
_computing_molecular_graphics 'SHELXTL (Sheldrick, 2008)'
_computing_publication_material SHELXTL
_computing_structure_refinement 'SHELXL-2013 (Sheldrick, 2013)'
_diffrn_ambient_temperature 100(2)
_diffrn_detector_area_resol_mean 8.3333
_diffrn_measured_fraction_theta_full 0.999
_diffrn_measured_fraction_theta_max 0.999
_diffrn_measurement_device_type 'Bruker APEX-II CCD'
_diffrn_measurement_method '\f and \w scans'
_diffrn_radiation_type MoK\a
_diffrn_radiation_wavelength 0.71073
_diffrn_reflns_av_R_equivalents 0.0596
_diffrn_reflns_av_unetI/netI 0.0384
_diffrn_reflns_Laue_measured_fraction_full 0.999
_diffrn_reflns_Laue_measured_fraction_max 0.999
_diffrn_reflns_limit_h_max 15
_diffrn_reflns_limit_h_min -14
_diffrn_reflns_limit_k_max 14
_diffrn_reflns_limit_k_min -14
_diffrn_reflns_limit_l_max 32
_diffrn_reflns_limit_l_min -30
_diffrn_reflns_number 28287
_diffrn_reflns_point_group_measured_fraction_full 0.999
_diffrn_reflns_point_group_measured_fraction_max 0.999
_diffrn_reflns_theta_full 25.242
_diffrn_reflns_theta_max 26.415
_diffrn_reflns_theta_min 2.239
_exptl_absorpt_coefficient_mu 0.190
_exptl_absorpt_correction_T_max 0.9485
_exptl_absorpt_correction_T_min 0.8632
_exptl_absorpt_correction_type multi-scan
_exptl_absorpt_process_details 'SADABS V2012/1 (Bruker AXS Inc.)'
_exptl_crystal_colour Colorless
_exptl_crystal_density_diffrn 1.299
_exptl_crystal_density_meas ?
_exptl_crystal_density_method 'not measured'
_exptl_crystal_description Lump
_exptl_crystal_F_000 1552
_exptl_crystal_size_max 0.22
_exptl_crystal_size_mid 0.20
_exptl_crystal_size_min 0.17
_refine_diff_density_max 0.266
_refine_diff_density_min -0.265
_refine_diff_density_rms 0.048
_refine_ls_extinction_method none
_refine_ls_goodness_of_fit_ref 1.025
_refine_ls_hydrogen_treatment constr
_refine_ls_matrix_type full
_refine_ls_number_parameters 238
_refine_ls_number_reflns 3849
_refine_ls_number_restraints 0
_refine_ls_restrained_S_all 1.025
_refine_ls_R_factor_all 0.0578
_refine_ls_R_factor_gt 0.0389
_refine_ls_shift/su_max 0.001
_refine_ls_shift/su_mean 0.000
_refine_ls_structure_factor_coef Fsqd
_refine_ls_weighting_details 'w=1/[\s^2^(Fo^2^)+(0.0298P)^2^+2.8886P] where P=(Fo^2^+2Fc^2^)/3'
_refine_ls_weighting_scheme calc
_refine_ls_wR_factor_gt 0.0820
_refine_ls_wR_factor_ref 0.0904
_reflns_Friedel_coverage 0.000
_reflns_number_gt 3005
_reflns_number_total 3849
_reflns_threshold_expression 'I > 2\s(I)'
_cod_data_source_file co8b00152_si_002.cif
_cod_data_source_block 140123LT
_cod_depositor_comments
;
The following automatic conversions were performed:

'_exptl_crystal_density_meas' value 'not measured' was changed to '?'
- the value is perceived as not measured.

Automatic conversion script
Id: cif_fix_values 4973 2017-02-22 13:04:09Z antanas 
;
_cod_original_cell_volume 3748.5(8)
_cod_database_code 4514911
_shelx_space_group_comment
;
The symmetry employed for this shelxl refinement is uniquely defined
by the following loop, which should always be used as a source of
symmetry information in preference to the above space-group names.
They are only intended as comments.
;
_shelxl_version_number 2013-4

loop_
_space_group_symop_operation_xyz
'x, y, z'
'x+1/2, -y+1/2, -z'
'-x, y+1/2, -z+1/2'
'-x+1/2, -y, z+1/2'
'-x, -y, -z'
'-x-1/2, y-1/2, z'
'x, -y-1/2, z-1/2'
'x-1/2, y, -z-1/2'

loop_
_atom_site_label
_atom_site_type_symbol
_atom_site_fract_x
_atom_site_fract_y
_atom_site_fract_z
_atom_site_U_iso_or_equiv
_atom_site_adp_type
_atom_site_occupancy
_atom_site_site_symmetry_order
_atom_site_calc_flag
_atom_site_refinement_flags_posn
_atom_site_refinement_flags_adp
S1 S 1.09737(4) 0.23807(4) 0.53827(2) 0.01795(12) Uani 1 1 d . .
O1 O 1.03490(10) 0.24601(11) 0.65293(5) 0.0243(3) Uani 1 1 d . .
O2 O 0.78068(10) 0.42940(11) 0.46047(5) 0.0205(3) Uani 1 1 d . .
N1 N 0.92591(12) 0.32340(12) 0.48872(6) 0.0161(3) Uani 1 1 d . .
N2 N 0.96690(11) 0.41853(12) 0.56325(6) 0.0167(3) Uani 1 1 d . .
C1 C 1.20198(18) 0.72255(18) 0.76998(8) 0.0309(5) Uani 1 1 d . .
H3 H 1.1945 0.7936 0.7489 0.046 Uiso 1 1 calc R U
H22 H 1.2743 0.7174 0.7830 0.046 Uiso 1 1 calc R U
H1 H 1.1527 0.7265 0.7989 0.046 Uiso 1 1 calc R U
C2 C 1.17787(16) 0.61482(17) 0.73799(7) 0.0230(4) Uani 1 1 d . .
C3 C 1.08279(16) 0.55426(16) 0.74329(7) 0.0245(4) Uani 1 1 d . .
H4 H 1.0333 0.5798 0.7683 0.029 Uiso 1 1 calc R U
C4 C 1.05903(15) 0.45740(17) 0.71285(7) 0.0223(4) Uani 1 1 d . .
H5 H 0.9948 0.4159 0.7180 0.027 Uiso 1 1 calc R U
C5 C 1.12908(15) 0.42043(16) 0.67466(7) 0.0195(4) Uani 1 1 d . .
C6 C 1.10096(14) 0.31895(16) 0.64068(7) 0.0189(4) Uani 1 1 d . .
C7 C 1.16362(14) 0.30969(16) 0.59092(7) 0.0186(4) Uani 1 1 d . .
H21 H 1.2296 0.2661 0.5981 0.022 Uiso 1 1 calc R U
H20 H 1.1835 0.3904 0.5800 0.022 Uiso 1 1 calc R U
C8 C 0.99179(14) 0.33615(15) 0.53211(7) 0.0162(4) Uani 1 1 d . .
C9 C 0.94530(13) 0.24996(15) 0.44481(7) 0.0169(4) Uani 1 1 d . .
C10 C 0.94646(15) 0.12738(16) 0.45024(7) 0.0208(4) Uani 1 1 d . .
H9 H 0.9316 0.0919 0.4824 0.025 Uiso 1 1 calc R U
C11 C 0.96962(16) 0.05815(16) 0.40786(8) 0.0243(4) Uani 1 1 d . .
H10 H 0.9723 -0.0253 0.4112 0.029 Uiso 1 1 calc R U
C12 C 0.98885(15) 0.11005(17) 0.36080(8) 0.0248(4) Uani 1 1 d . .
H2 H 1.0050 0.0620 0.3320 0.030 Uiso 1 1 calc R U
C13 C 1.22405(15) 0.48121(17) 0.66921(7) 0.0226(4) Uani 1 1 d . .
H7 H 1.2725 0.4578 0.6434 0.027 Uiso 1 1 calc R U
C14 C 1.24876(16) 0.57522(18) 0.70094(7) 0.0254(4) Uani 1 1 d . .
H6 H 1.3151 0.6133 0.6974 0.031 Uiso 1 1 calc R U
C15 C 0.96312(14) 0.30270(16) 0.39779(7) 0.0184(4) Uani 1 1 d . .
H8 H 0.9607 0.3862 0.3944 0.022 Uiso 1 1 calc R U
C16 C 0.98466(15) 0.23177(17) 0.35536(7) 0.0221(4) Uani 1 1 d . .
H11 H 0.9965 0.2668 0.3228 0.027 Uiso 1 1 calc R U
C17 C 0.84888(14) 0.41041(15) 0.49207(7) 0.0170(4) Uani 1 1 d . .
C18 C 0.86720(14) 0.46875(15) 0.54370(7) 0.0168(4) Uani 1 1 d . .
H12 H 0.8750 0.5560 0.5391 0.020 Uiso 1 1 calc R U
C19 C 0.77480(14) 0.44296(15) 0.58037(7) 0.0191(4) Uani 1 1 d . .
H13 H 0.7093 0.4768 0.5649 0.023 Uiso 1 1 calc R U
C20 C 0.79260(17) 0.50249(17) 0.63218(8) 0.0265(4) Uani 1 1 d . .
H14 H 0.7307 0.4903 0.6540 0.040 Uiso 1 1 calc R U
H15 H 0.8038 0.5873 0.6271 0.040 Uiso 1 1 calc R U
H16 H 0.8548 0.4681 0.6487 0.040 Uiso 1 1 calc R U
C21 C 0.75814(16) 0.31020(16) 0.58731(7) 0.0224(4) Uani 1 1 d . .
H19 H 0.8226 0.2745 0.6010 0.034 Uiso 1 1 calc R U
H18 H 0.7414 0.2743 0.5541 0.034 Uiso 1 1 calc R U
H17 H 0.6998 0.2967 0.6112 0.034 Uiso 1 1 calc R U

loop_
_atom_site_aniso_label
_atom_site_aniso_U_11
_atom_site_aniso_U_22
_atom_site_aniso_U_33
_atom_site_aniso_U_23
_atom_site_aniso_U_13
_atom_site_aniso_U_12
S1 0.0167(2) 0.0176(2) 0.0196(2) 0.00136(18) 0.00053(18) 0.00416(18)
O1 0.0225(7) 0.0250(7) 0.0255(7) 0.0073(6) 0.0031(6) -0.0017(6)
O2 0.0162(7) 0.0209(6) 0.0244(7) 0.0058(5) -0.0023(6) 0.0000(5)
N1 0.0154(8) 0.0158(7) 0.0172(8) 0.0014(6) -0.0015(6) 0.0010(6)
N2 0.0141(8) 0.0161(7) 0.0199(8) 0.0022(6) 0.0019(6) 0.0006(6)
C1 0.0379(13) 0.0294(11) 0.0253(11) 0.0001(9) 0.0003(9) -0.0019(9)
C2 0.0285(11) 0.0254(9) 0.0150(9) 0.0055(8) -0.0021(8) 0.0025(8)
C3 0.0270(11) 0.0274(10) 0.0192(10) 0.0050(8) 0.0054(8) 0.0049(8)
C4 0.0205(10) 0.0266(10) 0.0197(10) 0.0081(8) 0.0034(8) 0.0010(8)
C5 0.0185(10) 0.0229(9) 0.0172(9) 0.0065(7) -0.0002(7) 0.0031(7)
C6 0.0162(9) 0.0215(9) 0.0191(9) 0.0070(7) -0.0011(8) 0.0057(8)
C7 0.0155(9) 0.0215(9) 0.0187(10) 0.0027(7) -0.0010(7) 0.0022(7)
C8 0.0137(9) 0.0161(8) 0.0189(9) 0.0050(7) 0.0016(7) -0.0017(7)
C9 0.0128(8) 0.0167(8) 0.0213(9) 0.0005(7) -0.0014(7) -0.0004(7)
C10 0.0193(10) 0.0194(9) 0.0238(10) 0.0046(8) -0.0002(8) -0.0027(7)
C11 0.0240(11) 0.0155(9) 0.0334(11) -0.0019(8) -0.0040(9) -0.0012(8)
C12 0.0221(11) 0.0258(10) 0.0263(10) -0.0077(8) -0.0037(8) 0.0008(8)
C13 0.0188(10) 0.0290(10) 0.0200(10) 0.0027(8) 0.0014(8) 0.0019(8)
C14 0.0207(10) 0.0329(11) 0.0227(10) 0.0040(9) -0.0022(8) -0.0024(8)
C15 0.0143(9) 0.0171(9) 0.0237(10) 0.0016(7) -0.0031(8) -0.0002(7)
C16 0.0197(10) 0.0295(10) 0.0172(9) 0.0013(8) -0.0039(8) -0.0003(8)
C17 0.0141(9) 0.0156(8) 0.0212(10) 0.0062(7) 0.0041(7) -0.0021(7)
C18 0.0146(9) 0.0134(8) 0.0224(9) 0.0023(7) 0.0013(7) 0.0011(7)
C19 0.0148(9) 0.0192(9) 0.0233(10) 0.0041(8) 0.0028(7) 0.0019(7)
C20 0.0266(11) 0.0235(10) 0.0295(11) -0.0008(8) 0.0086(9) 0.0023(8)
C21 0.0227(10) 0.0234(10) 0.0211(10) 0.0034(8) 0.0040(8) -0.0040(8)

loop_
_atom_type_symbol
_atom_type_description
_atom_type_scat_dispersion_real
_atom_type_scat_dispersion_imag
_atom_type_scat_source
C C 0.0033 0.0016 'International Tables Vol C Tables 4.2.6.8 and 6.1.1.4'
H H 0.0000 0.0000 'International Tables Vol C Tables 4.2.6.8 and 6.1.1.4'
N N 0.0061 0.0033 'International Tables Vol C Tables 4.2.6.8 and 6.1.1.4'
O O 0.0106 0.0060 'International Tables Vol C Tables 4.2.6.8 and 6.1.1.4'
S S 0.1246 0.1234 'International Tables Vol C Tables 4.2.6.8 and 6.1.1.4'

loop_
_geom_angle_atom_site_label_1
_geom_angle_atom_site_label_2
_geom_angle_atom_site_label_3
_geom_angle
C8 S1 C7 98.13(9)
C17 N1 C8 107.01(14)
C17 N1 C9 125.49(15)
C8 N1 C9 126.59(14)
C8 N2 C18 105.86(14)
C2 C1 H3 109.5
C2 C1 H22 109.5
H3 C1 H22 109.5
C2 C1 H1 109.5
H3 C1 H1 109.5
H22 C1 H1 109.5
C14 C2 C3 117.95(18)
C14 C2 C1 120.83(18)
C3 C2 C1 121.19(18)
C4 C3 C2 121.33(18)
C4 C3 H4 119.3
C2 C3 H4 119.3
C3 C4 C5 120.41(18)
C3 C4 H5 119.8
C5 C4 H5 119.8
C13 C5 C4 118.27(18)
C13 C5 C6 121.68(17)
C4 C5 C6 120.05(17)
O1 C6 C5 121.98(17)
O1 C6 C7 122.30(17)
C5 C6 C7 115.67(15)
C6 C7 S1 115.86(13)
C6 C7 H21 108.3
S1 C7 H21 108.3
C6 C7 H20 108.3
S1 C7 H20 108.3
H21 C7 H20 107.4
N2 C8 N1 115.96(15)
N2 C8 S1 126.55(14)
N1 C8 S1 117.49(13)
C15 C9 C10 121.20(17)
C15 C9 N1 119.02(15)
C10 C9 N1 119.78(16)
C11 C10 C9 118.93(17)
C11 C10 H9 120.5
C9 C10 H9 120.5
C12 C11 C10 120.33(17)
C12 C11 H10 119.8
C10 C11 H10 119.8
C11 C12 C16 120.42(18)
C11 C12 H2 119.8
C16 C12 H2 119.8
C14 C13 C5 120.93(18)
C14 C13 H7 119.5
C5 C13 H7 119.5
C13 C14 C2 121.04(19)
C13 C14 H6 119.5
C2 C14 H6 119.5
C9 C15 C16 119.16(17)
C9 C15 H8 120.4
C16 C15 H8 120.4
C12 C16 C15 119.92(18)
C12 C16 H11 120.0
C15 C16 H11 120.0
O2 C17 N1 125.71(17)
O2 C17 C18 129.37(16)
N1 C17 C18 104.86(14)
N2 C18 C17 105.66(14)
N2 C18 C19 111.34(14)
C17 C18 C19 110.60(14)
N2 C18 H12 109.7
C17 C18 H12 109.7
C19 C18 H12 109.7
C20 C19 C21 110.47(15)
C20 C19 C18 110.69(15)
C21 C19 C18 111.41(15)
C20 C19 H13 108.0
C21 C19 H13 108.0
C18 C19 H13 108.0
C19 C20 H14 109.5
C19 C20 H15 109.5
H14 C20 H15 109.5
C19 C20 H16 109.5
H14 C20 H16 109.5
H15 C20 H16 109.5
C19 C21 H19 109.5
C19 C21 H18 109.5
H19 C21 H18 109.5
C19 C21 H17 109.5
H19 C21 H17 109.5
H18 C21 H17 109.5

loop_
_geom_bond_atom_site_label_1
_geom_bond_atom_site_label_2
_geom_bond_distance
S1 C8 1.7476(18)
S1 C7 1.8030(18)
O1 C6 1.219(2)
O2 C17 1.214(2)
N1 C17 1.391(2)
N1 C8 1.415(2)
N1 C9 1.437(2)
N2 C8 1.277(2)
N2 C18 1.478(2)
C1 C2 1.510(3)
C1 H3 0.9800
C1 H22 0.9800
C1 H1 0.9800
C2 C14 1.394(3)
C2 C3 1.394(3)
C3 C4 1.387(3)
C3 H4 0.9500
C4 C5 1.399(3)
C4 H5 0.9500
C5 C13 1.395(3)
C5 C6 1.495(3)
C6 C7 1.526(2)
C7 H21 0.9900
C7 H20 0.9900
C9 C15 1.383(2)
C9 C10 1.395(2)
C10 C11 1.387(3)
C10 H9 0.9500
C11 C12 1.383(3)
C11 H10 0.9500
C12 C16 1.387(3)
C12 H2 0.9500
C13 C14 1.385(3)
C13 H7 0.9500
C14 H6 0.9500
C15 C16 1.395(3)
C15 H8 0.9500
C16 H11 0.9500
C17 C18 1.518(3)
C18 C19 1.541(2)
C18 H12 1.0000
C19 C20 1.527(3)
C19 C21 1.529(2)
C19 H13 1.0000
C20 H14 0.9800
C20 H15 0.9800
C20 H16 0.9800
C21 H19 0.9800
C21 H18 0.9800
C21 H17 0.9800
